data_1567519
loop_
_publ_author_name
'Tang, Jia'
'Matsuda, Yudai'

_publ_section_title
;
 Discovery of branching meroterpenoid biosynthetic pathways in Aspergillus
 insuetus: involvement of two terpene cyclases with distinct cyclization
 modes
;
_journal_name_full 'Chemical Science'
_journal_paper_doi 10.1039/D2SC02994D
_journal_year 2022
_chemical_absolute_configuration ad
_chemical_formula_sum 'C26 H40 O5'
_chemical_formula_weight 432.58
_chemical_name_common 'insuetusin B3'
_space_group_crystal_system orthorhombic
_space_group_IT_number 19
_space_group_name_Hall 'P 2ac 2ab'
_space_group_name_H-M_alt 'P 21 21 21'
_atom_sites_solution_hydrogens geom
_audit_creation_method SHELXL-2016/6
_audit_update_record
;
2022-05-25 deposited with the CCDC.	2022-08-17 downloaded from the CCDC.
;
_cell_angle_alpha 90
_cell_angle_beta 90
_cell_angle_gamma 90
_cell_formula_units_Z 4
_cell_length_a 7.5943(3)
_cell_length_b 14.3966(5)
_cell_length_c 21.2500(8)
_cell_measurement_reflns_used 9895
_cell_measurement_temperature 173(2)
_cell_measurement_theta_max 74.70
_cell_measurement_theta_min 3.71
_cell_volume 2323.31(15)
_computing_cell_refinement 'Bruker Saint'
_computing_data_collection 'Bruker Apex3'
_computing_data_reduction 'Bruker Saint'
_computing_structure_refinement 'SHELXL-2016/6 (Sheldrick, 2016)'
_computing_structure_solution 'SHELXT 2014/5 (Sheldrick, 2014)'
_diffrn_ambient_temperature 173(2)
_diffrn_measured_fraction_theta_full 1.000
_diffrn_measured_fraction_theta_max 0.999
_diffrn_measurement_device_type 'Bruker D8 Venture Photon II'
_diffrn_measurement_method 'phi and omega scans'
_diffrn_radiation_type CuK\a
_diffrn_radiation_wavelength 1.54178
_diffrn_reflns_av_R_equivalents 0.0519
_diffrn_reflns_av_unetI/netI 0.0305
_diffrn_reflns_Laue_measured_fraction_full 1.000
_diffrn_reflns_Laue_measured_fraction_max 0.999
_diffrn_reflns_limit_h_max 9
_diffrn_reflns_limit_h_min -9
_diffrn_reflns_limit_k_max 17
_diffrn_reflns_limit_k_min -18
_diffrn_reflns_limit_l_max 26
_diffrn_reflns_limit_l_min -26
_diffrn_reflns_number 32255
_diffrn_reflns_point_group_measured_fraction_full 0.998
_diffrn_reflns_point_group_measured_fraction_max 0.996
_diffrn_reflns_theta_full 67.679
_diffrn_reflns_theta_max 74.783
_diffrn_reflns_theta_min 3.708
_diffrn_source 'micro focus'
_exptl_absorpt_coefficient_mu 0.669
_exptl_absorpt_correction_T_max 0.7538
_exptl_absorpt_correction_T_min 0.6557
_exptl_absorpt_correction_type multi-scan
_exptl_absorpt_process_details
;
 SADABS 2016/2: Krause, L., Herbst-Irmer, R., Sheldrick G.M. & Stalke D.,
 J. Appl. Cryst. 48 (2015) 3-10
;
_exptl_crystal_colour colourless
_exptl_crystal_density_diffrn 1.237
_exptl_crystal_description irregular
_exptl_crystal_F_000 944
_exptl_crystal_size_max 0.23
_exptl_crystal_size_mid 0.11
_exptl_crystal_size_min 0.06
_refine_diff_density_max 0.153
_refine_diff_density_min -0.186
_refine_diff_density_rms 0.044
_refine_ls_abs_structure_details
;
 Flack x determined using 1890 quotients [(I+)-(I-)]/[(I+)+(I-)]
 (Parsons, Flack and Wagner, Acta Cryst. B69 (2013) 249-259).
;
_refine_ls_abs_structure_Flack 0.09(4)
_refine_ls_extinction_method none
_refine_ls_goodness_of_fit_ref 1.080
_refine_ls_hydrogen_treatment constr
_refine_ls_matrix_type full
_refine_ls_number_parameters 289
_refine_ls_number_reflns 4754
_refine_ls_number_restraints 0
_refine_ls_restrained_S_all 1.080
_refine_ls_R_factor_all 0.0349
_refine_ls_R_factor_gt 0.0328
_refine_ls_shift/su_max 0.001
_refine_ls_shift/su_mean 0.000
_refine_ls_structure_factor_coef Fsqd
_refine_ls_weighting_details 'w=1/[\s^2^(Fo^2^)+(0.0430P)^2^+0.4247P] where P=(Fo^2^+2Fc^2^)/3'
_refine_ls_weighting_scheme calc
_refine_ls_wR_factor_gt 0.0855
_refine_ls_wR_factor_ref 0.0866
_reflns_Friedel_coverage 0.743
_reflns_Friedel_fraction_full 0.996
_reflns_Friedel_fraction_max 0.991
_reflns_number_gt 4565
_reflns_number_total 4754
_reflns_threshold_expression 'I > 2\s(I)'
_cod_data_source_file d2sc02994d2.cif
_cod_data_source_block 1_a_CCDC3
_cod_database_code 1567519
_shelx_shelxl_version_number 2016/6
_shelx_space_group_comment
;
The symmetry employed for this shelxl refinement is uniquely defined
by the following loop, which should always be used as a source of
symmetry information in preference to the above space-group names.
They are only intended as comments.
;

loop_
_space_group_symop_operation_xyz
'x, y, z'
'-x+1/2, -y, z+1/2'
'-x, y+1/2, -z+1/2'
'x+1/2, -y+1/2, -z'

loop_
_atom_site_label
_atom_site_type_symbol
_atom_site_fract_x
_atom_site_fract_y
_atom_site_fract_z
_atom_site_U_iso_or_equiv
_atom_site_adp_type
_atom_site_occupancy
_atom_site_site_symmetry_order
_atom_site_calc_flag
_atom_site_refinement_flags_posn
_atom_site_refinement_flags_adp
_atom_site_refinement_flags_occupancy
_atom_site_disorder_assembly
_atom_site_disorder_group
O1 O 0.2908(2) 0.66025(9) 0.46600(6) 0.0337(3) Uani 1 1 d . . . . .
O2 O 0.27718(19) 0.62551(9) 0.36310(6) 0.0304(3) Uani 1 1 d . . . . .
O3 O 0.6878(2) 0.64639(9) 0.38952(8) 0.0401(4) Uani 1 1 d . . . . .
O4 O 0.83743(17) 0.33513(9) 0.36902(6) 0.0265(3) Uani 1 1 d . . . . .
O5 O 0.4987(2) -0.18292(9) 0.37453(8) 0.0395(4) Uani 1 1 d . . . . .
H5 H 0.580086 -0.220402 0.383040 0.059 Uiso 1 1 calc R U . . .
C1 C 0.1567(3) 0.73080(15) 0.45599(12) 0.0433(5) Uani 1 1 d . . . . .
H1A H 0.136047 0.764520 0.495362 0.065 Uiso 1 1 calc R U . . .
H1B H 0.047107 0.701082 0.442314 0.065 Uiso 1 1 calc R U . . .
H1C H 0.196611 0.774355 0.423538 0.065 Uiso 1 1 calc R U . . .
C2 C 0.3383(2) 0.61335(12) 0.41453(8) 0.0245(4) Uani 1 1 d . . . . .
C3 C 0.6437(3) 0.56471(12) 0.39426(9) 0.0267(4) Uani 1 1 d . . . . .
C4 C 0.4751(2) 0.53916(12) 0.42884(8) 0.0239(4) Uani 1 1 d . . . . .
H4 H 0.498959 0.538841 0.475116 0.029 Uiso 1 1 calc R U . . .
C5 C 0.4032(2) 0.44338(11) 0.40943(8) 0.0222(3) Uani 1 1 d . . . . .
H5A H 0.368525 0.447868 0.364132 0.027 Uiso 1 1 calc R U . . .
C6 C 0.5469(2) 0.36763(11) 0.41412(8) 0.0212(3) Uani 1 1 d . . . . .
C7 C 0.7132(2) 0.40099(12) 0.38174(8) 0.0226(3) Uani 1 1 d . . . . .
C8 C 0.7532(2) 0.49041(12) 0.36893(9) 0.0257(4) Uani 1 1 d . . . . .
C9 C 0.2363(3) 0.41975(13) 0.44660(9) 0.0298(4) Uani 1 1 d . . . . .
H9A H 0.187116 0.361148 0.431077 0.045 Uiso 1 1 calc R U . . .
H9B H 0.149596 0.469510 0.441185 0.045 Uiso 1 1 calc R U . . .
H9C H 0.265561 0.413479 0.491315 0.045 Uiso 1 1 calc R U . . .
C10 C 0.5941(3) 0.34471(13) 0.48315(8) 0.0281(4) Uani 1 1 d . . . . .
H10A H 0.703772 0.308923 0.484310 0.042 Uiso 1 1 calc R U . . .
H10B H 0.498995 0.308122 0.502072 0.042 Uiso 1 1 calc R U . . .
H10C H 0.609321 0.402570 0.506826 0.042 Uiso 1 1 calc R U . . .
C11 C 0.9124(3) 0.51901(14) 0.33191(10) 0.0340(4) Uani 1 1 d . . . . .
H11A H 0.980511 0.463739 0.320402 0.051 Uiso 1 1 calc R U . . .
H11B H 0.985601 0.560448 0.357491 0.051 Uiso 1 1 calc R U . . .
H11C H 0.875104 0.551522 0.293650 0.051 Uiso 1 1 calc R U . . .
C12 C 0.4804(2) 0.27936(11) 0.37981(8) 0.0223(3) Uani 1 1 d . . . . .
H12A H 0.383692 0.251133 0.404493 0.027 Uiso 1 1 calc R U . . .
H12B H 0.432686 0.297054 0.338153 0.027 Uiso 1 1 calc R U . . .
C13 C 0.6272(2) 0.20761(11) 0.37086(8) 0.0207(3) Uani 1 1 d . . . . .
H13 H 0.674725 0.196380 0.414081 0.025 Uiso 1 1 calc R U . . .
C14 C 0.7813(2) 0.25098(12) 0.33407(8) 0.0228(4) Uani 1 1 d . . . . .
C15 C 0.9394(2) 0.18612(12) 0.33690(9) 0.0251(4) Uani 1 1 d . . . . .
H15A H 0.983570 0.182849 0.380681 0.030 Uiso 1 1 calc R U . . .
H15B H 1.034969 0.210990 0.310070 0.030 Uiso 1 1 calc R U . . .
C16 C 0.8892(2) 0.08814(13) 0.31432(8) 0.0254(4) Uani 1 1 d . . . . .
H16A H 0.992797 0.046752 0.318119 0.030 Uiso 1 1 calc R U . . .
H16B H 0.855469 0.090809 0.269356 0.030 Uiso 1 1 calc R U . . .
C17 C 0.7357(2) 0.04746(11) 0.35268(8) 0.0215(3) Uani 1 1 d . . . . .
H17 H 0.773300 0.054058 0.397559 0.026 Uiso 1 1 calc R U . . .
C18 C 0.7088(3) -0.05916(12) 0.34331(9) 0.0249(4) Uani 1 1 d . . . . .
C19 C 0.5566(3) -0.09037(12) 0.38697(10) 0.0286(4) Uani 1 1 d . . . . .
H19 H 0.599201 -0.087511 0.431452 0.034 Uiso 1 1 calc R U . . .
C20 C 0.3917(3) -0.03126(13) 0.38175(10) 0.0305(4) Uani 1 1 d . . . . .
H20A H 0.304255 -0.052930 0.413040 0.037 Uiso 1 1 calc R U . . .
H20B H 0.339804 -0.039497 0.339371 0.037 Uiso 1 1 calc R U . . .
C21 C 0.4286(3) 0.07174(12) 0.39264(9) 0.0255(4) Uani 1 1 d . . . . .
H21A H 0.469688 0.080784 0.436429 0.031 Uiso 1 1 calc R U . . .
H21B H 0.317923 0.107238 0.387333 0.031 Uiso 1 1 calc R U . . .
C22 C 0.5684(2) 0.11006(11) 0.34691(8) 0.0211(3) Uani 1 1 d . . . . .
C23 C 0.7466(3) 0.28330(13) 0.26691(8) 0.0291(4) Uani 1 1 d . . . . .
H23A H 0.736119 0.229144 0.239229 0.044 Uiso 1 1 calc R U . . .
H23B H 0.844516 0.322380 0.252680 0.044 Uiso 1 1 calc R U . . .
H23C H 0.637024 0.319164 0.265647 0.044 Uiso 1 1 calc R U . . .
C24 C 0.6755(3) -0.08673(13) 0.27463(9) 0.0317(4) Uani 1 1 d . . . . .
H24A H 0.671539 -0.154588 0.271225 0.048 Uiso 1 1 calc R U . . .
H24B H 0.770653 -0.062602 0.248135 0.048 Uiso 1 1 calc R U . . .
H24C H 0.562885 -0.060633 0.260643 0.048 Uiso 1 1 calc R U . . .
C25 C 0.8756(3) -0.11086(14) 0.36517(10) 0.0329(4) Uani 1 1 d . . . . .
H25A H 0.854005 -0.177959 0.364380 0.049 Uiso 1 1 calc R U . . .
H25B H 0.905312 -0.091601 0.408110 0.049 Uiso 1 1 calc R U . . .
H25C H 0.973571 -0.095888 0.336920 0.049 Uiso 1 1 calc R U . . .
C26 C 0.4859(3) 0.11479(13) 0.28050(8) 0.0273(4) Uani 1 1 d . . . . .
H26A H 0.407381 0.061528 0.274391 0.041 Uiso 1 1 calc R U . . .
H26B H 0.579477 0.113341 0.248765 0.041 Uiso 1 1 calc R U . . .
H26C H 0.418500 0.172500 0.276251 0.041 Uiso 1 1 calc R U . . .

loop_
_atom_site_aniso_label
_atom_site_aniso_U_11
_atom_site_aniso_U_22
_atom_site_aniso_U_33
_atom_site_aniso_U_23
_atom_site_aniso_U_13
_atom_site_aniso_U_12
O1 0.0402(8) 0.0293(7) 0.0317(7) -0.0025(5) 0.0050(6) 0.0096(6)
O2 0.0322(7) 0.0276(6) 0.0315(7) 0.0034(5) -0.0027(6) 0.0015(6)
O3 0.0317(8) 0.0215(6) 0.0671(10) -0.0009(6) 0.0055(8) -0.0030(6)
O4 0.0201(6) 0.0234(6) 0.0358(7) -0.0048(5) 0.0011(6) -0.0001(5)
O5 0.0359(8) 0.0201(6) 0.0625(10) 0.0014(6) 0.0038(8) -0.0014(6)
C1 0.0450(13) 0.0333(10) 0.0517(13) -0.0008(9) 0.0097(11) 0.0157(10)
C2 0.0246(9) 0.0214(8) 0.0275(8) -0.0001(7) 0.0029(8) -0.0028(7)
C3 0.0229(9) 0.0240(8) 0.0331(9) -0.0004(7) -0.0020(8) -0.0019(7)
C4 0.0259(9) 0.0224(8) 0.0236(8) -0.0015(6) -0.0003(7) 0.0005(7)
C5 0.0235(9) 0.0207(8) 0.0223(8) -0.0001(6) 0.0011(7) 0.0004(7)
C6 0.0211(8) 0.0213(8) 0.0211(8) -0.0010(6) 0.0011(7) -0.0001(7)
C7 0.0203(8) 0.0241(8) 0.0235(8) -0.0024(6) -0.0008(7) -0.0008(7)
C8 0.0220(8) 0.0258(8) 0.0294(8) -0.0008(7) 0.0000(8) -0.0032(7)
C9 0.0282(10) 0.0260(8) 0.0354(9) 0.0024(7) 0.0083(8) 0.0029(7)
C10 0.0325(10) 0.0292(9) 0.0227(8) 0.0009(7) -0.0021(8) 0.0030(8)
C11 0.0251(10) 0.0296(9) 0.0473(11) 0.0037(8) 0.0093(9) -0.0034(8)
C12 0.0210(8) 0.0207(7) 0.0252(8) -0.0009(6) 0.0007(7) -0.0007(6)
C13 0.0206(8) 0.0216(8) 0.0200(7) -0.0005(6) 0.0012(7) -0.0007(7)
C14 0.0213(8) 0.0207(7) 0.0263(8) -0.0019(6) 0.0009(7) -0.0015(7)
C15 0.0188(8) 0.0259(8) 0.0306(9) -0.0011(7) 0.0030(7) 0.0006(7)
C16 0.0224(9) 0.0259(8) 0.0277(8) -0.0035(7) 0.0043(8) 0.0018(7)
C17 0.0213(8) 0.0216(8) 0.0215(8) -0.0009(6) -0.0007(7) 0.0013(7)
C18 0.0254(9) 0.0216(8) 0.0279(8) -0.0033(6) -0.0015(7) 0.0023(7)
C19 0.0304(10) 0.0204(8) 0.0349(10) 0.0021(7) 0.0019(8) -0.0002(7)
C20 0.0259(9) 0.0240(8) 0.0415(10) 0.0009(8) 0.0033(8) -0.0033(7)
C21 0.0227(8) 0.0228(8) 0.0310(9) 0.0002(7) 0.0051(8) -0.0006(7)
C22 0.0204(8) 0.0202(7) 0.0227(8) -0.0006(6) 0.0006(7) 0.0002(7)
C23 0.0332(10) 0.0274(8) 0.0267(9) 0.0042(7) 0.0040(8) -0.0006(8)
C24 0.0355(11) 0.0284(9) 0.0311(9) -0.0086(7) 0.0005(9) -0.0015(8)
C25 0.0280(10) 0.0261(9) 0.0445(11) -0.0009(8) -0.0025(9) 0.0051(8)
C26 0.0279(9) 0.0275(8) 0.0267(9) -0.0016(7) -0.0058(8) 0.0002(7)

loop_
_atom_type_symbol
_atom_type_description
_atom_type_scat_dispersion_real
_atom_type_scat_dispersion_imag
_atom_type_scat_source
C C 0.0181 0.0091 'International Tables Vol C Tables 4.2.6.8 and 6.1.1.4'
H H 0.0000 0.0000 'International Tables Vol C Tables 4.2.6.8 and 6.1.1.4'
O O 0.0492 0.0322 'International Tables Vol C Tables 4.2.6.8 and 6.1.1.4'

loop_
_geom_angle_atom_site_label_1
_geom_angle_atom_site_label_2
_geom_angle_atom_site_label_3
_geom_angle
_geom_angle_site_symmetry_1
_geom_angle_site_symmetry_3
_geom_angle_publ_flag
C2 O1 C1 115.00(16) . . ?
C7 O4 C14 117.91(13) . . ?
C19 O5 H5 109.5 . . ?
O1 C1 H1A 109.5 . . ?
O1 C1 H1B 109.5 . . ?
H1A C1 H1B 109.5 . . ?
O1 C1 H1C 109.5 . . ?
H1A C1 H1C 109.5 . . ?
H1B C1 H1C 109.5 . . ?
O2 C2 O1 124.59(17) . . ?
O2 C2 C4 123.28(16) . . ?
O1 C2 C4 112.09(15) . . ?
O3 C3 C8 121.14(18) . . ?
O3 C3 C4 120.08(17) . . ?
C8 C3 C4 118.76(15) . . ?
C2 C4 C3 107.97(14) . . ?
C2 C4 C5 109.46(14) . . ?
C3 C4 C5 112.70(14) . . ?
C2 C4 H4 108.9 . . ?
C3 C4 H4 108.9 . . ?
C5 C4 H4 108.9 . . ?
C9 C5 C4 110.76(14) . . ?
C9 C5 C6 113.21(14) . . ?
C4 C5 C6 111.35(14) . . ?
C9 C5 H5A 107.1 . . ?
C4 C5 H5A 107.1 . . ?
C6 C5 H5A 107.1 . . ?
C7 C6 C10 107.75(15) . . ?
C7 C6 C5 109.60(14) . . ?
C10 C6 C5 112.05(14) . . ?
C7 C6 C12 108.51(14) . . ?
C10 C6 C12 110.31(14) . . ?
C5 C6 C12 108.57(14) . . ?
C8 C7 O4 117.83(16) . . ?
C8 C7 C6 125.50(16) . . ?
O4 C7 C6 116.47(14) . . ?
C7 C8 C3 119.77(17) . . ?
C7 C8 C11 123.28(17) . . ?
C3 C8 C11 116.87(16) . . ?
C5 C9 H9A 109.5 . . ?
C5 C9 H9B 109.5 . . ?
H9A C9 H9B 109.5 . . ?
C5 C9 H9C 109.5 . . ?
H9A C9 H9C 109.5 . . ?
H9B C9 H9C 109.5 . . ?
C6 C10 H10A 109.5 . . ?
C6 C10 H10B 109.5 . . ?
H10A C10 H10B 109.5 . . ?
C6 C10 H10C 109.5 . . ?
H10A C10 H10C 109.5 . . ?
H10B C10 H10C 109.5 . . ?
C8 C11 H11A 109.5 . . ?
C8 C11 H11B 109.5 . . ?
H11A C11 H11B 109.5 . . ?
C8 C11 H11C 109.5 . . ?
H11A C11 H11C 109.5 . . ?
H11B C11 H11C 109.5 . . ?
C13 C12 C6 112.01(14) . . ?
C13 C12 H12A 109.2 . . ?
C6 C12 H12A 109.2 . . ?
C13 C12 H12B 109.2 . . ?
C6 C12 H12B 109.2 . . ?
H12A C12 H12B 107.9 . . ?
C12 C13 C14 110.04(14) . . ?
C12 C13 C22 116.09(14) . . ?
C14 C13 C22 114.66(14) . . ?
C12 C13 H13 104.9 . . ?
C14 C13 H13 104.9 . . ?
C22 C13 H13 104.9 . . ?
O4 C14 C15 104.75(14) . . ?
O4 C14 C23 105.61(14) . . ?
C15 C14 C23 111.14(15) . . ?
O4 C14 C13 107.18(13) . . ?
C15 C14 C13 109.31(14) . . ?
C23 C14 C13 117.90(16) . . ?
C14 C15 C16 110.79(14) . . ?
C14 C15 H15A 109.5 . . ?
C16 C15 H15A 109.5 . . ?
C14 C15 H15B 109.5 . . ?
C16 C15 H15B 109.5 . . ?
H15A C15 H15B 108.1 . . ?
C15 C16 C17 111.81(14) . . ?
C15 C16 H16A 109.3 . . ?
C17 C16 H16A 109.3 . . ?
C15 C16 H16B 109.3 . . ?
C17 C16 H16B 109.3 . . ?
H16A C16 H16B 107.9 . . ?
C16 C17 C18 113.94(14) . . ?
C16 C17 C22 110.79(14) . . ?
C18 C17 C22 116.80(14) . . ?
C16 C17 H17 104.6 . . ?
C18 C17 H17 104.6 . . ?
C22 C17 H17 104.6 . . ?
C24 C18 C25 107.31(15) . . ?
C24 C18 C19 111.83(16) . . ?
C25 C18 C19 107.03(15) . . ?
C24 C18 C17 113.42(15) . . ?
C25 C18 C17 109.20(15) . . ?
C19 C18 C17 107.85(14) . . ?
O5 C19 C20 104.81(15) . . ?
O5 C19 C18 112.93(15) . . ?
C20 C19 C18 114.16(15) . . ?
O5 C19 H19 108.2 . . ?
C20 C19 H19 108.2 . . ?
C18 C19 H19 108.2 . . ?
C19 C20 C21 112.44(15) . . ?
C19 C20 H20A 109.1 . . ?
C21 C20 H20A 109.1 . . ?
C19 C20 H20B 109.1 . . ?
C21 C20 H20B 109.1 . . ?
H20A C20 H20B 107.8 . . ?
C20 C21 C22 112.24(15) . . ?
C20 C21 H21A 109.2 . . ?
C22 C21 H21A 109.2 . . ?
C20 C21 H21B 109.2 . . ?
C22 C21 H21B 109.2 . . ?
H21A C21 H21B 107.9 . . ?
C21 C22 C26 108.18(15) . . ?
C21 C22 C13 108.29(13) . . ?
C26 C22 C13 111.99(14) . . ?
C21 C22 C17 107.70(13) . . ?
C26 C22 C17 115.27(14) . . ?
C13 C22 C17 105.15(13) . . ?
C14 C23 H23A 109.5 . . ?
C14 C23 H23B 109.5 . . ?
H23A C23 H23B 109.5 . . ?
C14 C23 H23C 109.5 . . ?
H23A C23 H23C 109.5 . . ?
H23B C23 H23C 109.5 . . ?
C18 C24 H24A 109.5 . . ?
C18 C24 H24B 109.5 . . ?
H24A C24 H24B 109.5 . . ?
C18 C24 H24C 109.5 . . ?
H24A C24 H24C 109.5 . . ?
H24B C24 H24C 109.5 . . ?
C18 C25 H25A 109.5 . . ?
C18 C25 H25B 109.5 . . ?
H25A C25 H25B 109.5 . . ?
C18 C25 H25C 109.5 . . ?
H25A C25 H25C 109.5 . . ?
H25B C25 H25C 109.5 . . ?
C22 C26 H26A 109.5 . . ?
C22 C26 H26B 109.5 . . ?
H26A C26 H26B 109.5 . . ?
C22 C26 H26C 109.5 . . ?
H26A C26 H26C 109.5 . . ?
H26B C26 H26C 109.5 . . ?

loop_
_geom_bond_atom_site_label_1
_geom_bond_atom_site_label_2
_geom_bond_distance
_geom_bond_site_symmetry_2
_geom_bond_publ_flag
O1 C2 1.335(2) . ?
O1 C1 1.454(2) . ?
O2 C2 1.200(2) . ?
O3 C3 1.227(2) . ?
O4 C7 1.364(2) . ?
O4 C14 1.484(2) . ?
O5 C19 1.428(2) . ?
O5 H5 0.8400 . ?
C1 H1A 0.9800 . ?
C1 H1B 0.9800 . ?
C1 H1C 0.9800 . ?
C2 C4 1.521(2) . ?
C3 C8 1.458(3) . ?
C3 C4 1.521(3) . ?
C4 C5 1.539(2) . ?
C4 H4 1.0000 . ?
C5 C9 1.531(3) . ?
C5 C6 1.546(2) . ?
C5 H5A 1.0000 . ?
C6 C7 1.517(2) . ?
C6 C10 1.546(2) . ?
C6 C12 1.549(2) . ?
C7 C8 1.350(2) . ?
C8 C11 1.500(3) . ?
C9 H9A 0.9800 . ?
C9 H9B 0.9800 . ?
C9 H9C 0.9800 . ?
C10 H10A 0.9800 . ?
C10 H10B 0.9800 . ?
C10 H10C 0.9800 . ?
C11 H11A 0.9800 . ?
C11 H11B 0.9800 . ?
C11 H11C 0.9800 . ?
C12 C13 1.532(2) . ?
C12 H12A 0.9900 . ?
C12 H12B 0.9900 . ?
C13 C14 1.540(2) . ?
C13 C22 1.559(2) . ?
C13 H13 1.0000 . ?
C14 C15 1.522(2) . ?
C14 C23 1.524(2) . ?
C15 C16 1.538(2) . ?
C15 H15A 0.9900 . ?
C15 H15B 0.9900 . ?
C16 C17 1.539(2) . ?
C16 H16A 0.9900 . ?
C16 H16B 0.9900 . ?
C17 C18 1.561(2) . ?
C17 C22 1.562(2) . ?
C17 H17 1.0000 . ?
C18 C24 1.533(3) . ?
C18 C25 1.541(3) . ?
C18 C19 1.549(3) . ?
C19 C20 1.518(3) . ?
C19 H19 1.0000 . ?
C20 C21 1.527(2) . ?
C20 H20A 0.9900 . ?
C20 H20B 0.9900 . ?
C21 C22 1.542(2) . ?
C21 H21A 0.9900 . ?
C21 H21B 0.9900 . ?
C22 C26 1.546(2) . ?
C23 H23A 0.9800 . ?
C23 H23B 0.9800 . ?
C23 H23C 0.9800 . ?
C24 H24A 0.9800 . ?
C24 H24B 0.9800 . ?
C24 H24C 0.9800 . ?
C25 H25A 0.9800 . ?
C25 H25B 0.9800 . ?
C25 H25C 0.9800 . ?
C26 H26A 0.9800 . ?
C26 H26B 0.9800 . ?
C26 H26C 0.9800 . ?
